data_7210775
loop_
_publ_author_name
'Liang, Li-Li'
'Zhao, Yi'
'Zhang, Yun-Qian'
'Tao, Zhu'
'Xue, Sai-Feng'
'Zhu, Qian-Jiang'
'Liu, Jing-Xin'

_publ_section_title
;
 Coordination nanotubes self-assembled from cucurbit[7]uril and lanthanide
 cations
;
_journal_issue 19
_journal_name_full CrystEngComm
_journal_page_first 3943
_journal_paper_doi 10.1039/c3ce40147b
_journal_volume 15
_journal_year 2013
_chemical_formula_sum 'C21 H58 Cl5 Gd N14 O25.5 Zn'
_chemical_formula_weight 1314.68
_chemical_name_systematic
;
?
;
_space_group_IT_number 15
_symmetry_cell_setting monoclinic
_symmetry_space_group_name_Hall '-C 2yc'
_symmetry_space_group_name_H-M 'C 1 2/c 1'
_atom_sites_solution_hydrogens geom
_atom_sites_solution_primary direct
_atom_sites_solution_secondary difmap
_audit_creation_method SHELXL-97
_cell_angle_alpha 90.00
_cell_angle_beta 104.030(2)
_cell_angle_gamma 90.00
_cell_formula_units_Z 8
_cell_length_a 26.6201(19)
_cell_length_b 18.9954(14)
_cell_length_c 20.0385(15)
_cell_measurement_temperature 223(2)
_cell_volume 9830.4(13)
_computing_cell_refinement 'Bruker SMART'
_computing_data_collection 'Bruker SMART'
_computing_data_reduction 'Bruker SAINT'
_computing_molecular_graphics 'Bruker SHELXTL'
_computing_publication_material 'Bruker SHELXTL'
_computing_structure_refinement 'SHELXL-97 (Sheldrick, 1997)'
_computing_structure_solution 'SHELXS-97 (Sheldrick, 1990)'
_diffrn_ambient_temperature 223(2)
_diffrn_measured_fraction_theta_full 0.983
_diffrn_measured_fraction_theta_max 0.983
_diffrn_measurement_device_type 'Bruker CCD Area Detector'
_diffrn_measurement_method '\f and \w scan'
_diffrn_radiation_monochromator graphite
_diffrn_radiation_source 'fine-focus sealed tube'
_diffrn_radiation_type MoK\a
_diffrn_radiation_wavelength 0.71073
_diffrn_reflns_av_R_equivalents 0.0551
_diffrn_reflns_av_sigmaI/netI 0.0470
_diffrn_reflns_limit_h_max 32
_diffrn_reflns_limit_h_min -32
_diffrn_reflns_limit_k_max 21
_diffrn_reflns_limit_k_min -23
_diffrn_reflns_limit_l_max 23
_diffrn_reflns_limit_l_min -24
_diffrn_reflns_number 43314
_diffrn_reflns_theta_full 26.00
_diffrn_reflns_theta_max 26.00
_diffrn_reflns_theta_min 1.57
_exptl_absorpt_coefficient_mu 2.192
_exptl_absorpt_correction_T_max 0.5891
_exptl_absorpt_correction_T_min 0.5316
_exptl_absorpt_correction_type multi-scan
_exptl_absorpt_process_details 'SADABS (Bruker, 2008)'
_exptl_crystal_colour colorless
_exptl_crystal_density_diffrn 1.777
_exptl_crystal_density_method 'not measured'
_exptl_crystal_description block
_exptl_crystal_F_000 5320
_exptl_crystal_size_max 0.33
_exptl_crystal_size_mid 0.31
_exptl_crystal_size_min 0.27
_platon_squeeze_details
;
;
_refine_diff_density_max 2.010
_refine_diff_density_min -1.841
_refine_diff_density_rms 0.122
_refine_ls_extinction_method none
_refine_ls_goodness_of_fit_ref 1.070
_refine_ls_hydrogen_treatment constr
_refine_ls_matrix_type full
_refine_ls_number_parameters 497
_refine_ls_number_reflns 9494
_refine_ls_number_restraints 0
_refine_ls_restrained_S_all 1.070
_refine_ls_R_factor_all 0.0515
_refine_ls_R_factor_gt 0.0436
_refine_ls_shift/su_max 0.001
_refine_ls_shift/su_mean 0.000
_refine_ls_structure_factor_coef Fsqd
_refine_ls_weighting_details 'calc w=1/[\s^2^(Fo^2^)+(0.0811P)^2^+7.7670P] where P=(Fo^2^+2Fc^2^)/3'
_refine_ls_weighting_scheme calc
_refine_ls_wR_factor_gt 0.1244
_refine_ls_wR_factor_ref 0.1297
_reflns_number_gt 7860
_reflns_number_total 9494
_reflns_threshold_expression >2sigma(I)
_cod_data_source_file c3ce40147b.txt
_cod_data_source_block p8
_cod_original_cell_volume 9830.4(12)
_cod_original_sg_symbol_H-M 'C 2/c'
_cod_original_formula_sum 'C21 H58 Cl5 Gd N14 O25.50 Zn'
_cod_database_code 7210775

loop_
_symmetry_equiv_pos_as_xyz
'x, y, z'
'-x, y, -z+1/2'
'x+1/2, y+1/2, z'
'-x+1/2, y+1/2, -z+1/2'
'-x, -y, -z'
'x, -y, z-1/2'
'-x+1/2, -y+1/2, -z'
'x+1/2, -y+1/2, z-1/2'

loop_
_atom_site_label
_atom_site_type_symbol
_atom_site_fract_x
_atom_site_fract_y
_atom_site_fract_z
_atom_site_U_iso_or_equiv
_atom_site_adp_type
_atom_site_occupancy
_atom_site_symmetry_multiplicity
_atom_site_calc_flag
_atom_site_refinement_flags
_atom_site_disorder_assembly
_atom_site_disorder_group
Cl5 Cl 0.22426(9) 0.21664(10) 0.14622(12) 0.0850(6) Uani 1 1 d . . .
Zn1 Zn 0.36548(3) 0.44707(5) 0.30998(8) 0.0475(5) Uani 0.840(6) 1 d P A 1
Zn1' Zn 0.3615(4) 0.4446(5) 0.2600(12) 0.124(6) Uani 0.160(6) 1 d P A 2
Cl1 Cl 0.32328(5) 0.34370(6) 0.29530(7) 0.0464(3) Uani 1 1 d . . .
Cl2 Cl 0.31812(7) 0.53489(8) 0.24963(11) 0.0746(5) Uani 1 1 d . . .
Cl3 Cl 0.44048(6) 0.43943(8) 0.27668(13) 0.0826(6) Uani 1 1 d . . .
Cl4 Cl 0.38413(12) 0.46924(14) 0.42488(13) 0.1229(10) Uani 1 1 d . . .
O1W O 0.15159(13) 0.2403(2) 0.56328(18) 0.0492(9) Uani 1 1 d . . .
O2W O -0.01563(13) 0.3018(2) 0.49528(17) 0.0444(8) Uani 1 1 d . . .
O3W O 0.03808(14) 0.36766(17) 0.40129(16) 0.0445(8) Uani 1 1 d . . .
O4W O 0.11380(14) 0.39697(17) 0.51990(16) 0.0414(8) Uani 1 1 d . . .
O5W O 0.05495(15) 0.17380(17) 0.53968(18) 0.0486(9) Uani 1 1 d . . .
Gd1 Gd 0.071905(8) 0.287267(10) 0.494213(9) 0.02480(9) Uani 1 1 d . . .
C1 C 0.01584(16) 0.18256(19) 0.3469(2) 0.0240(8) Uani 1 1 d . . .
C2 C 0.02952(16) 0.1228(2) 0.2512(2) 0.0257(9) Uani 1 1 d . . .
H2 H 0.0426 0.0747 0.2468 0.031 Uiso 1 1 calc R . .
C3 C 0.10664(15) 0.1555(2) 0.3480(2) 0.0259(9) Uani 1 1 d . . .
H3A H 0.1230 0.1136 0.3340 0.031 Uiso 1 1 calc R . .
H3B H 0.1121 0.1540 0.3981 0.031 Uiso 1 1 calc R . .
C4 C 0.07871(16) 0.1788(2) 0.1691(2) 0.0275(9) Uani 1 1 d . . .
H4A H 0.0987 0.1350 0.1743 0.033 Uiso 1 1 calc R . .
H4B H 0.0691 0.1905 0.1200 0.033 Uiso 1 1 calc R . .
C5 C 0.14395(15) 0.2743(2) 0.3705(2) 0.0240(8) Uani 1 1 d . . .
C6 C 0.15112(16) 0.2229(2) 0.2682(2) 0.0237(8) Uani 1 1 d . . .
H6 H 0.1737 0.1827 0.2639 0.028 Uiso 1 1 calc R . .
C7 C 0.18096(16) 0.2929(2) 0.2779(2) 0.0244(8) Uani 1 1 d . . .
H7 H 0.2184 0.2858 0.2816 0.029 Uiso 1 1 calc R . .
C8 C 0.11780(17) 0.2971(2) 0.1747(2) 0.0282(9) Uani 1 1 d . . .
C9 C 0.20160(17) 0.3771(2) 0.3798(2) 0.0297(9) Uani 1 1 d . . .
H9A H 0.1974 0.3765 0.4271 0.036 Uiso 1 1 calc R . .
H9B H 0.2383 0.3690 0.3818 0.036 Uiso 1 1 calc R . .
C10 C 0.18291(19) 0.3913(2) 0.1939(2) 0.0334(10) Uani 1 1 d . . .
H10A H 0.2199 0.3802 0.2022 0.040 Uiso 1 1 calc R . .
H10B H 0.1692 0.3964 0.1442 0.040 Uiso 1 1 calc R . .
C11 C 0.16456(16) 0.4957(2) 0.3821(2) 0.0288(9) Uani 1 1 d . . .
C12 C 0.20733(17) 0.4747(2) 0.2958(2) 0.0278(9) Uani 1 1 d . . .
H12 H 0.2445 0.4634 0.3017 0.033 Uiso 1 1 calc R . .
C13 C 0.19854(17) 0.5546(2) 0.3007(2) 0.0304(9) Uani 1 1 d . . .
H13 H 0.2315 0.5807 0.3160 0.036 Uiso 1 1 calc R . .
C14 C 0.15952(19) 0.5161(2) 0.1899(2) 0.0368(10) Uani 1 1 d . . .
C15 C 0.15705(17) 0.6247(2) 0.3816(2) 0.0301(9) Uani 1 1 d . . .
H15A H 0.1489 0.6149 0.4258 0.036 Uiso 1 1 calc R . .
H15B H 0.1885 0.6536 0.3907 0.036 Uiso 1 1 calc R . .
C16 C 0.16560(17) 0.6452(2) 0.2064(2) 0.0287(9) Uani 1 1 d . . .
H16A H 0.1972 0.6715 0.2274 0.034 Uiso 1 1 calc R . .
H16B H 0.1620 0.6446 0.1566 0.034 Uiso 1 1 calc R . .
C17 C 0.07108(16) 0.6781(2) 0.3590(2) 0.0276(9) Uani 1 1 d . . .
C18 C 0.12244(17) 0.7140(2) 0.2857(2) 0.0256(9) Uani 1 1 d . . .
H18 H 0.1536 0.7435 0.3024 0.031 Uiso 1 1 calc R . .
C19 C 0.07245(16) 0.7581(2) 0.2712(2) 0.0253(8) Uani 1 1 d . . .
H19 H 0.0800 0.8089 0.2780 0.030 Uiso 1 1 calc R . .
C20 C 0.07893(17) 0.6995(2) 0.1710(2) 0.0264(9) Uani 1 1 d . . .
C21 C -0.00139(16) 0.7682(2) 0.1633(2) 0.0264(9) Uani 1 1 d . . .
H21A H -0.0045 0.7641 0.1138 0.032 Uiso 1 1 calc R . .
H21B H -0.0035 0.8183 0.1740 0.032 Uiso 1 1 calc R . .
N1 N 0.05238(12) 0.15296(17) 0.31729(16) 0.0236(7) Uani 1 1 d . . .
N2 N 0.13177(14) 0.21788(17) 0.32929(18) 0.0266(8) Uani 1 1 d . . .
N3 N 0.03175(13) 0.16687(17) 0.19233(17) 0.0247(7) Uani 1 1 d . . .
N4 N 0.11134(13) 0.23433(18) 0.20545(17) 0.0270(7) Uani 1 1 d . . .
N5 N 0.17129(13) 0.32028(17) 0.34133(17) 0.0251(7) Uani 1 1 d . . .
N6 N 0.18721(14) 0.44544(17) 0.35058(17) 0.0269(7) Uani 1 1 d . . .
N7 N 0.15685(14) 0.33340(18) 0.21796(17) 0.0288(8) Uani 1 1 d . . .
N8 N 0.17713(15) 0.45722(18) 0.22685(18) 0.0312(8) Uani 1 1 d . . .
N9 N 0.16724(14) 0.55846(18) 0.35078(17) 0.0297(8) Uani 1 1 d . . .
N10 N 0.11470(14) 0.66460(18) 0.33857(17) 0.0283(8) Uani 1 1 d . . .
N11 N 0.17121(14) 0.57378(18) 0.23166(18) 0.0299(8) Uani 1 1 d . . .
N12 N 0.12197(13) 0.68128(18) 0.22049(17) 0.0262(7) Uani 1 1 d . . .
N13 N 0.04476(14) 0.73174(18) 0.31976(17) 0.0264(7) Uani 1 1 d . . .
N14 N 0.04856(13) 0.74186(18) 0.19946(16) 0.0270(7) Uani 1 1 d . . .
O1 O 0.02565(12) 0.21617(14) 0.40042(15) 0.0304(7) Uani 1 1 d . . .
O2 O 0.13315(13) 0.28242(15) 0.42681(16) 0.0326(7) Uani 1 1 d . . .
O3 O 0.14541(14) 0.48646(17) 0.43152(17) 0.0434(8) Uani 1 1 d . . .
O4 O 0.05666(13) 0.64735(16) 0.40523(16) 0.0371(7) Uani 1 1 d . . .
O5 O 0.09345(12) 0.31731(17) 0.11837(15) 0.0384(7) Uani 1 1 d . . .
O6 O 0.13584(18) 0.51690(18) 0.12942(16) 0.0579(11) Uani 1 1 d . . .
O7 O 0.06929(12) 0.68126(16) 0.11004(14) 0.0322(7) Uani 1 1 d . . .

loop_
_atom_site_aniso_label
_atom_site_aniso_U_11
_atom_site_aniso_U_22
_atom_site_aniso_U_33
_atom_site_aniso_U_23
_atom_site_aniso_U_13
_atom_site_aniso_U_12
Cl5 0.0975(14) 0.0829(13) 0.0886(14) 0.0089(9) 0.0498(12) 0.0354(10)
Zn1 0.0519(5) 0.0294(5) 0.0649(9) 0.0018(4) 0.0216(4) -0.0009(3)
Zn1' 0.120(6) 0.090(5) 0.182(17) 0.069(7) 0.072(7) 0.025(4)
Cl1 0.0529(7) 0.0330(6) 0.0579(8) 0.0071(5) 0.0227(6) 0.0010(5)
Cl2 0.0742(10) 0.0416(8) 0.1233(16) 0.0321(9) 0.0539(10) 0.0121(7)
Cl3 0.0637(10) 0.0390(8) 0.1565(19) 0.0009(9) 0.0487(11) -0.0015(7)
Cl4 0.164(2) 0.1003(17) 0.0898(16) -0.0297(13) 0.0016(15) 0.0297(16)
O1W 0.047(2) 0.067(2) 0.0369(19) 0.0157(17) 0.0159(16) 0.0154(17)
O2W 0.0353(17) 0.074(2) 0.0262(17) -0.0064(16) 0.0117(14) 0.0123(16)
O3W 0.068(2) 0.0324(18) 0.0295(17) 0.0042(13) 0.0046(15) 0.0072(15)
O4W 0.065(2) 0.0354(17) 0.0289(17) -0.0069(13) 0.0219(15) -0.0154(15)
O5W 0.071(2) 0.0345(19) 0.0403(19) 0.0101(15) 0.0144(17) -0.0023(16)
Gd1 0.03525(14) 0.02536(14) 0.01625(13) -0.00015(7) 0.01100(9) 0.00177(7)
C1 0.037(2) 0.0173(19) 0.0198(19) 0.0005(15) 0.0117(16) -0.0020(16)
C2 0.038(2) 0.022(2) 0.0184(19) 0.0004(15) 0.0103(16) 0.0019(16)
C3 0.036(2) 0.020(2) 0.025(2) 0.0050(15) 0.0129(17) 0.0052(16)
C4 0.035(2) 0.033(2) 0.0177(19) -0.0046(16) 0.0129(16) 0.0002(17)
C5 0.028(2) 0.025(2) 0.023(2) -0.0003(15) 0.0124(16) 0.0007(15)
C6 0.031(2) 0.023(2) 0.020(2) 0.0000(15) 0.0112(16) 0.0024(15)
C7 0.030(2) 0.027(2) 0.019(2) 0.0005(15) 0.0118(16) 0.0037(15)
C8 0.033(2) 0.031(2) 0.024(2) -0.0029(17) 0.0135(18) 0.0050(17)
C9 0.042(2) 0.024(2) 0.022(2) 0.0002(16) 0.0072(17) -0.0026(17)
C10 0.053(3) 0.025(2) 0.027(2) -0.0032(17) 0.0174(19) -0.0032(18)
C11 0.033(2) 0.033(2) 0.022(2) 0.0039(17) 0.0105(17) 0.0003(17)
C12 0.038(2) 0.024(2) 0.024(2) 0.0006(16) 0.0150(17) 0.0004(16)
C13 0.040(2) 0.029(2) 0.027(2) 0.0015(17) 0.0162(18) 0.0020(17)
C14 0.057(3) 0.027(2) 0.033(2) 0.0068(18) 0.023(2) -0.0001(19)
C15 0.045(2) 0.030(2) 0.0172(19) 0.0008(16) 0.0111(17) 0.0077(18)
C16 0.040(2) 0.026(2) 0.026(2) 0.0059(17) 0.0195(18) 0.0016(17)
C17 0.040(2) 0.023(2) 0.023(2) -0.0023(16) 0.0135(18) 0.0007(17)
C18 0.035(2) 0.024(2) 0.020(2) 0.0011(15) 0.0118(17) -0.0020(15)
C19 0.036(2) 0.022(2) 0.0205(19) -0.0004(15) 0.0116(16) -0.0023(16)
C20 0.041(2) 0.021(2) 0.020(2) 0.0019(15) 0.0141(18) -0.0043(16)
C21 0.036(2) 0.025(2) 0.021(2) 0.0021(16) 0.0124(17) -0.0026(16)
N1 0.0312(17) 0.0213(17) 0.0206(16) -0.0005(13) 0.0112(13) -0.0007(13)
N2 0.0353(19) 0.0268(19) 0.0214(18) 0.0002(13) 0.0139(15) -0.0032(13)
N3 0.0295(17) 0.0231(17) 0.0245(17) 0.0011(13) 0.0127(14) -0.0009(13)
N4 0.0327(18) 0.0252(17) 0.0249(18) 0.0012(14) 0.0103(14) -0.0027(14)
N5 0.0353(18) 0.0233(18) 0.0194(16) -0.0010(13) 0.0122(14) -0.0019(14)
N6 0.042(2) 0.0226(17) 0.0201(17) 0.0019(13) 0.0151(15) 0.0020(14)
N7 0.041(2) 0.0279(18) 0.0194(17) 0.0023(14) 0.0121(15) 0.0003(15)
N8 0.049(2) 0.0264(19) 0.0207(17) 0.0010(14) 0.0124(15) 0.0022(15)
N9 0.047(2) 0.0255(18) 0.0234(18) 0.0040(14) 0.0210(16) 0.0058(15)
N10 0.042(2) 0.0271(18) 0.0207(17) 0.0068(14) 0.0169(15) 0.0064(15)
N11 0.046(2) 0.0217(18) 0.0252(18) 0.0031(14) 0.0161(15) 0.0025(14)
N12 0.0385(19) 0.0254(18) 0.0186(16) 0.0000(13) 0.0146(14) -0.0021(14)
N13 0.0367(19) 0.0266(17) 0.0195(17) 0.0018(14) 0.0137(14) 0.0048(14)
N14 0.0374(19) 0.0288(19) 0.0181(16) 0.0007(14) 0.0130(14) 0.0000(14)
O1 0.0398(17) 0.0331(17) 0.0211(15) -0.0053(12) 0.0124(13) -0.0005(12)
O2 0.0436(18) 0.0352(17) 0.0236(16) -0.0019(12) 0.0171(13) -0.0015(12)
O3 0.071(2) 0.0326(17) 0.0376(18) 0.0087(14) 0.0339(17) 0.0050(15)
O4 0.0530(19) 0.0363(17) 0.0301(16) 0.0093(13) 0.0256(14) 0.0076(14)
O5 0.0491(19) 0.0397(18) 0.0234(16) 0.0069(13) 0.0029(14) -0.0012(14)
O6 0.110(3) 0.0365(19) 0.0195(17) 0.0063(14) 0.0015(18) 0.0031(19)
O7 0.0490(18) 0.0333(17) 0.0176(14) 0.0023(12) 0.0143(13) 0.0015(13)

loop_
_atom_type_symbol
_atom_type_description
_atom_type_scat_dispersion_real
_atom_type_scat_dispersion_imag
_atom_type_scat_source
C C 0.0033 0.0016 'International Tables Vol C Tables 4.2.6.8 and 6.1.1.4'
H H 0.0000 0.0000 'International Tables Vol C Tables 4.2.6.8 and 6.1.1.4'
N N 0.0061 0.0033 'International Tables Vol C Tables 4.2.6.8 and 6.1.1.4'
O O 0.0106 0.0060 'International Tables Vol C Tables 4.2.6.8 and 6.1.1.4'
Gd Gd -0.1653 3.9035 'International Tables Vol C Tables 4.2.6.8 and 6.1.1.4'
Zn Zn 0.2839 1.4301 'International Tables Vol C Tables 4.2.6.8 and 6.1.1.4'
Cl Cl 0.1484 0.1585 'International Tables Vol C Tables 4.2.6.8 and 6.1.1.4'

loop_
_geom_angle_atom_site_label_1
_geom_angle_atom_site_label_2
_geom_angle_atom_site_label_3
_geom_angle
_geom_angle_site_symmetry_1
_geom_angle_site_symmetry_3
Cl1 Zn1 Cl2 112.29(7) . .
Cl1 Zn1 Cl3 110.80(6) . .
Cl2 Zn1 Cl3 107.95(9) . .
Cl1 Zn1 Cl4 105.91(11) . .
Cl2 Zn1 Cl4 111.23(9) . .
Cl3 Zn1 Cl4 108.63(11) . .
Cl2 Zn1' Cl3 126.0(5) . .
Cl2 Zn1' Cl1 116.0(4) . .
Cl3 Zn1' Cl1 114.3(4) . .
Zn1 Cl1 Zn1' 24.5(6) . .
Zn1' Cl2 Zn1 25.8(6) . .
Zn1' Cl3 Zn1 25.8(6) . .
O2W Gd1 O2 146.52(11) . .
O2W Gd1 O4W 108.15(13) . .
O2 Gd1 O4W 78.67(11) . .
O2W Gd1 O1 75.60(11) . .
O2 Gd1 O1 79.87(11) . .
O4W Gd1 O1 142.53(11) . .
O2W Gd1 O1W 140.86(12) . .
O2 Gd1 O1W 71.30(11) . .
O4W Gd1 O1W 84.14(13) . .
O1 Gd1 O1W 117.10(12) . .
O2W Gd1 O3W 75.35(13) . .
O2 Gd1 O3W 76.27(12) . .
O4W Gd1 O3W 71.16(11) . .
O1 Gd1 O3W 74.12(11) . .
O1W Gd1 O3W 142.41(13) . .
O2W Gd1 O7 72.70(11) . 6_566
O2 Gd1 O7 138.21(10) . 6_566
O4W Gd1 O7 72.18(10) . 6_566
O1 Gd1 O7 139.82(11) . 6_566
O1W Gd1 O7 76.45(11) . 6_566
O3W Gd1 O7 119.60(11) . 6_566
O2W Gd1 O5W 79.95(13) . .
O2 Gd1 O5W 113.46(12) . .
O4W Gd1 O5W 145.48(11) . .
O1 Gd1 O5W 71.75(11) . .
O1W Gd1 O5W 70.89(13) . .
O3W Gd1 O5W 141.78(12) . .
O7 Gd1 O5W 78.90(11) 6_566 .
O1 C1 N3 126.6(4) . 2
O1 C1 N1 124.7(4) . .
N3 C1 N1 108.7(3) 2 .
N1 C2 N3 115.2(3) . .
N1 C2 C2 103.2(4) . 2
N3 C2 C2 102.3(3) . 2
N1 C2 H2 111.8 . .
N3 C2 H2 111.8 . .
C2 C2 H2 111.8 2 .
N1 C3 N2 113.4(3) . .
N1 C3 H3A 108.9 . .
N2 C3 H3A 108.9 . .
N1 C3 H3B 108.9 . .
N2 C3 H3B 108.9 . .
H3A C3 H3B 107.7 . .
N4 C4 N3 114.2(3) . .
N4 C4 H4A 108.7 . .
N3 C4 H4A 108.7 . .
N4 C4 H4B 108.7 . .
N3 C4 H4B 108.7 . .
H4A C4 H4B 107.6 . .
O2 C5 N2 125.7(4) . .
O2 C5 N5 125.4(4) . .
N2 C5 N5 108.9(4) . .
N2 C6 N4 114.2(3) . .
N2 C6 C7 103.3(3) . .
N4 C6 C7 103.1(3) . .
N2 C6 H6 111.9 . .
N4 C6 H6 111.9 . .
C7 C6 H6 111.9 . .
N7 C7 N5 113.6(3) . .
N7 C7 C6 104.1(3) . .
N5 C7 C6 103.0(3) . .
N7 C7 H7 111.8 . .
N5 C7 H7 111.8 . .
C6 C7 H7 111.8 . .
O5 C8 N7 125.5(4) . .
O5 C8 N4 126.3(4) . .
N7 C8 N4 108.1(3) . .
N6 C9 N5 113.3(3) . .
N6 C9 H9A 108.9 . .
N5 C9 H9A 108.9 . .
N6 C9 H9B 108.9 . .
N5 C9 H9B 108.9 . .
H9A C9 H9B 107.7 . .
N8 C10 N7 113.3(4) . .
N8 C10 H10A 108.9 . .
N7 C10 H10A 108.9 . .
N8 C10 H10B 108.9 . .
N7 C10 H10B 108.9 . .
H10A C10 H10B 107.7 . .
O3 C11 N9 125.1(4) . .
O3 C11 N6 126.1(4) . .
N9 C11 N6 108.8(4) . .
N6 C12 N8 114.3(3) . .
N6 C12 C13 103.9(3) . .
N8 C12 C13 103.1(3) . .
N6 C12 H12 111.6 . .
N8 C12 H12 111.6 . .
C13 C12 H12 111.6 . .
N11 C13 N9 114.1(4) . .
N11 C13 C12 103.7(3) . .
N9 C13 C12 102.4(3) . .
N11 C13 H13 112.0 . .
N9 C13 H13 112.0 . .
C12 C13 H13 112.0 . .
O6 C14 N8 125.2(4) . .
O6 C14 N11 125.6(4) . .
N8 C14 N11 109.2(4) . .
N10 C15 N9 113.3(3) . .
N10 C15 H15A 108.9 . .
N9 C15 H15A 108.9 . .
N10 C15 H15B 108.9 . .
N9 C15 H15B 108.9 . .
H15A C15 H15B 107.7 . .
N12 C16 N11 113.6(3) . .
N12 C16 H16A 108.9 . .
N11 C16 H16A 108.9 . .
N12 C16 H16B 108.9 . .
N11 C16 H16B 108.9 . .
H16A C16 H16B 107.7 . .
O4 C17 N10 126.0(4) . .
O4 C17 N13 125.0(4) . .
N10 C17 N13 109.0(4) . .
N12 C18 N10 114.0(3) . .
N12 C18 C19 104.2(3) . .
N10 C18 C19 102.6(3) . .
N12 C18 H18 111.8 . .
N10 C18 H18 111.8 . .
C19 C18 H18 111.8 . .
N13 C19 N14 114.8(3) . .
N13 C19 C18 104.1(3) . .
N14 C19 C18 102.8(3) . .
N13 C19 H19 111.5 . .
N14 C19 H19 111.5 . .
C18 C19 H19 111.5 . .
O7 C20 N14 125.4(4) . .
O7 C20 N12 125.7(4) . .
N14 C20 N12 108.9(3) . .
N14 C21 N13 113.9(3) . 2
N14 C21 H21A 108.8 . .
N13 C21 H21A 108.8 2 .
N14 C21 H21B 108.8 . .
N13 C21 H21B 108.8 2 .
H21A C21 H21B 107.7 . .
C1 N1 C3 123.3(3) . .
C1 N1 C2 112.0(3) . .
C3 N1 C2 124.7(3) . .
C5 N2 C6 112.7(3) . .
C5 N2 C3 123.4(4) . .
C6 N2 C3 123.6(3) . .
C1 N3 C4 122.5(3) 2 .
C1 N3 C2 112.3(3) 2 .
C4 N3 C2 123.7(3) . .
C8 N4 C4 122.2(3) . .
C8 N4 C6 112.0(3) . .
C4 N4 C6 123.4(3) . .
C5 N5 C7 111.9(3) . .
C5 N5 C9 122.5(3) . .
C7 N5 C9 122.5(3) . .
C11 N6 C9 123.2(3) . .
C11 N6 C12 111.7(3) . .
C9 N6 C12 123.1(3) . .
C8 N7 C7 112.1(3) . .
C8 N7 C10 121.7(4) . .
C7 N7 C10 122.2(3) . .
C14 N8 C10 121.8(4) . .
C14 N8 C12 111.5(3) . .
C10 N8 C12 122.4(3) . .
C11 N9 C13 112.2(3) . .
C11 N9 C15 121.8(3) . .
C13 N9 C15 122.2(3) . .
C17 N10 C15 121.4(3) . .
C17 N10 C18 112.4(3) . .
C15 N10 C18 122.5(4) . .
C14 N11 C16 123.4(4) . .
C14 N11 C13 111.8(3) . .
C16 N11 C13 123.9(3) . .
C20 N12 C16 123.7(3) . .
C20 N12 C18 111.7(3) . .
C16 N12 C18 123.6(3) . .
C17 N13 C19 111.7(3) . .
C17 N13 C21 123.0(4) . 2
C19 N13 C21 123.7(3) . 2
C20 N14 C21 124.4(3) . .
C20 N14 C19 112.2(3) . .
C21 N14 C19 123.5(3) . .
C1 O1 Gd1 160.5(3) . .
C5 O2 Gd1 150.6(3) . .
C20 O7 Gd1 146.5(3) . 6_565

loop_
_geom_bond_atom_site_label_1
_geom_bond_atom_site_label_2
_geom_bond_distance
_geom_bond_site_symmetry_2
Zn1 Cl1 2.2458(15) .
Zn1 Cl2 2.257(2) .
Zn1 Cl3 2.258(2) .
Zn1 Cl4 2.274(3) .
Zn1' Cl2 2.049(8) .
Zn1' Cl3 2.050(9) .
Zn1' Cl1 2.358(8) .
O1W Gd1 2.406(3) .
O2W Gd1 2.352(3) .
O3W Gd1 2.408(3) .
O4W Gd1 2.361(3) .
O5W Gd1 2.425(3) .
Gd1 O2 2.357(3) .
Gd1 O1 2.398(3) .
Gd1 O7 2.414(3) 6_566
C1 O1 1.221(5) .
C1 N3 1.352(5) 2
C1 N1 1.376(5) .
C2 N1 1.435(5) .
C2 N3 1.460(5) .
C2 C2 1.560(8) 2
C2 H2 0.9900 .
C3 N1 1.427(5) .
C3 N2 1.454(5) .
C3 H3A 0.9800 .
C3 H3B 0.9800 .
C4 N4 1.446(5) .
C4 N3 1.454(5) .
C4 H4A 0.9800 .
C4 H4B 0.9800 .
C5 O2 1.241(5) .
C5 N2 1.344(5) .
C5 N5 1.356(5) .
C6 N2 1.442(5) .
C6 N4 1.450(5) .
C6 C7 1.536(6) .
C6 H6 0.9900 .
C7 N7 1.441(5) .
C7 N5 1.453(5) .
C7 H7 0.9900 .
C8 O5 1.219(5) .
C8 N7 1.367(5) .
C8 N4 1.373(5) .
C9 N6 1.437(5) .
C9 N5 1.453(5) .
C9 H9A 0.9800 .
C9 H9B 0.9800 .
C10 N8 1.441(5) .
C10 N7 1.444(5) .
C10 H10A 0.9800 .
C10 H10B 0.9800 .
C11 O3 1.232(5) .
C11 N9 1.357(5) .
C11 N6 1.363(5) .
C12 N6 1.445(5) .
C12 N8 1.458(5) .
C12 C13 1.543(6) .
C12 H12 0.9900 .
C13 N11 1.444(5) .
C13 N9 1.454(6) .
C13 H13 0.9900 .
C14 O6 1.223(6) .
C14 N8 1.360(6) .
C14 N11 1.368(6) .
C15 N10 1.455(5) .
C15 N9 1.456(5) .
C15 H15A 0.9800 .
C15 H15B 0.9800 .
C16 N12 1.434(5) .
C16 N11 1.443(5) .
C16 H16A 0.9800 .
C16 H16B 0.9800 .
C17 O4 1.232(5) .
C17 N10 1.346(6) .
C17 N13 1.372(5) .
C18 N12 1.445(5) .
C18 N10 1.466(5) .
C18 C19 1.539(6) .
C18 H18 0.9900 .
C19 N13 1.444(5) .
C19 N14 1.457(5) .
C19 H19 0.9900 .
C20 O7 1.235(5) .
C20 N14 1.361(6) .
C20 N12 1.366(5) .
C21 N14 1.441(5) .
C21 N13 1.455(5) 2
C21 H21A 0.9800 .
C21 H21B 0.9800 .
N3 C1 1.352(5) 2
N13 C21 1.455(5) 2
O7 Gd1 2.414(3) 6_565

loop_
_platon_squeeze_void_nr
_platon_squeeze_void_average_x
_platon_squeeze_void_average_y
_platon_squeeze_void_average_z
_platon_squeeze_void_volume
_platon_squeeze_void_count_electrons
_platon_squeeze_void_content
1 -0.003 -0.013 0.000 1256 376 ' '
2 0.011 -0.001 0.500 1256 376 ' '
3 0.500 0.000 0.256 464 159 ' '
4 0.000 0.500 0.261 464 159 ' '
